data_4072128
loop_
_publ_author_name
'Xie, Yun-Fu'
'Wen, Zhen-Kang'
'Tan, Run-Yu'
'Hong, Juan'
'Zhao, Shu-Bin'
'Tang, Liang-Fu'

_publ_section_title
;
 Bis(3,5-dimethylpyrazol-1-yl)acyl and
 Bis(3,5-dimethylpyrazol-1-yl)methide Carbonyl Tungsten Derivatives
;
_journal_issue 21
_journal_name_full Organometallics
_journal_page_first 5684
_journal_paper_doi 10.1021/om800603p
_journal_volume 27
_journal_year 2008
_chemical_formula_sum 'C30 H32 N4 O4 Sn W'
_chemical_formula_weight 815.14
_chemical_name_systematic
; 
 ? 
;
_space_group_IT_number 2
_symmetry_cell_setting triclinic
_symmetry_space_group_name_Hall '-P 1'
_symmetry_space_group_name_H-M 'P -1'
_atom_sites_solution_hydrogens geom
_atom_sites_solution_primary direct
_atom_sites_solution_secondary difmap
_audit_creation_method SHELXL-97
_cell_angle_alpha 93.782(11)
_cell_angle_beta 92.825(12)
_cell_angle_gamma 112.388(11)
_cell_formula_units_Z 2
_cell_length_a 8.607(6)
_cell_length_b 10.833(8)
_cell_length_c 17.866(12)
_cell_measurement_reflns_used 725
_cell_measurement_temperature 293(2)
_cell_measurement_theta_max 24.33
_cell_measurement_theta_min 3.44
_cell_volume 1531.9(19)
_computing_cell_refinement 'Bruker SMART'
_computing_data_collection 'Bruker SMART'
_computing_data_reduction 'Bruker SAINT'
_computing_molecular_graphics 'Bruker SHELXTL'
_computing_publication_material 'Bruker SHELXTL'
_computing_structure_refinement 'SHELXL-97 (Sheldrick, 1997)'
_computing_structure_solution 'SHELXS-97 (Sheldrick, 1990)'
_diffrn_ambient_temperature 293(2)
_diffrn_measured_fraction_theta_full 0.954
_diffrn_measured_fraction_theta_max 0.954
_diffrn_measurement_device_type 'CCD area detector'
_diffrn_measurement_method 'phi and omega scans'
_diffrn_radiation_monochromator graphite
_diffrn_radiation_source 'fine-focus sealed tube'
_diffrn_radiation_type MoK\a
_diffrn_radiation_wavelength 0.71073
_diffrn_reflns_av_R_equivalents 0.0578
_diffrn_reflns_av_sigmaI/netI 0.1329
_diffrn_reflns_limit_h_max 10
_diffrn_reflns_limit_h_min -4
_diffrn_reflns_limit_k_max 12
_diffrn_reflns_limit_k_min -12
_diffrn_reflns_limit_l_max 21
_diffrn_reflns_limit_l_min -21
_diffrn_reflns_number 7526
_diffrn_reflns_theta_full 25.05
_diffrn_reflns_theta_max 25.05
_diffrn_reflns_theta_min 2.25
_exptl_absorpt_coefficient_mu 4.606
_exptl_absorpt_correction_T_max 1.000000
_exptl_absorpt_correction_T_min 0.610525
_exptl_absorpt_correction_type multi-scan
_exptl_absorpt_process_details SADABS
_exptl_crystal_density_diffrn 1.767
_exptl_crystal_density_meas ?
_exptl_crystal_density_method 'not measured'
_exptl_crystal_F_000 792
_exptl_crystal_size_max 0.30
_exptl_crystal_size_mid 0.10
_exptl_crystal_size_min 0.10
_refine_diff_density_max 1.343
_refine_diff_density_min -1.126
_refine_diff_density_rms 0.147
_refine_ls_extinction_method none
_refine_ls_goodness_of_fit_ref 0.925
_refine_ls_hydrogen_treatment mixed
_refine_ls_matrix_type full
_refine_ls_number_parameters 367
_refine_ls_number_reflns 5181
_refine_ls_number_restraints 0
_refine_ls_restrained_S_all 0.925
_refine_ls_R_factor_all 0.1095
_refine_ls_R_factor_gt 0.0516
_refine_ls_shift/su_max 0.000
_refine_ls_shift/su_mean 0.000
_refine_ls_structure_factor_coef Fsqd
_refine_ls_weighting_details 'calc w=1/[\s^2^(Fo^2^)+(0.0151P)^2^+0.0000P] where P=(Fo^2^+2Fc^2^)/3'
_refine_ls_weighting_scheme calc
_refine_ls_wR_factor_gt 0.0806
_refine_ls_wR_factor_ref 0.0945
_reflns_number_gt 3179
_reflns_number_total 5181
_reflns_threshold_expression >2sigma(I)
_cod_data_source_file om800603p_si_001.cif
_cod_data_source_block figure1
_cod_depositor_comments
;
The following automatic conversions were performed:

'_symmetry_cell_setting' value 'Triclinic' changed to 'triclinic'
according to /home/saulius/struct/CIF-dictionaries/cif_core.dic
dictionary named 'cif_core.dic' version 2.4.1 from
2010-06-29.

'_exptl_absorpt_correction_type' value 'MULTI-SCAN'
changed to 'multi-scan' according to
/home/saulius/struct/CIF-dictionaries/cif_core.dic dictionary named
'cif_core.dic' version 2.4.1 from 2010-06-29.

Automatic conversion script
Id: cif_fix_values 1715 2011-07-08 13:25:40Z adriana 

The following automatic conversions were performed:

'_exptl_crystal_density_meas' value 'NONE' was changed to '?' - the
value is perceived as not measured.

Automatic conversion script
Id: cif_fix_values 3008 2015-01-20 13:52:24Z robertas 
;
_cod_original_cell_volume 1531.9(18)
_cod_original_sg_symbol_H-M P-1
_cod_database_code 4072128

loop_
_symmetry_equiv_pos_as_xyz
'x, y, z'
'-x, -y, -z'

loop_
_atom_site_label
_atom_site_type_symbol
_atom_site_fract_x
_atom_site_fract_y
_atom_site_fract_z
_atom_site_U_iso_or_equiv
_atom_site_adp_type
_atom_site_occupancy
_atom_site_symmetry_multiplicity
_atom_site_calc_flag
_atom_site_refinement_flags
Sn1 Sn 0.95972(8) 0.51096(6) 0.32353(4) 0.0312(2) Uani 1 1 d .
W1 W 0.78998(6) 0.17797(4) 0.16848(3) 0.03935(16) Uani 1 1 d .
N1 N 1.0697(10) 0.3158(7) 0.1821(4) 0.039(2) Uani 1 1 d .
N2 N 1.1255(10) 0.4542(8) 0.1847(4) 0.036(2) Uani 1 1 d .
N3 N 0.7772(10) 0.3592(7) 0.1170(4) 0.036(2) Uani 1 1 d .
N4 N 0.8813(9) 0.4896(7) 0.1408(4) 0.035(2) Uani 1 1 d .
C1 C 0.8203(16) 0.0355(11) 0.2196(8) 0.071(4) Uani 1 1 d .
O1 O 0.8365(13) -0.0486(9) 0.2534(7) 0.119(4) Uani 1 1 d .
C2 C 0.8300(13) 0.0937(11) 0.0736(8) 0.057(3) Uani 1 1 d .
O2 O 0.8342(12) 0.0243(9) 0.0192(5) 0.093(3) Uani 1 1 d .
C3 C 0.5559(15) 0.0477(10) 0.1434(7) 0.054(3) Uani 1 1 d .
O3 O 0.4247(10) -0.0335(7) 0.1310(5) 0.070(3) Uani 1 1 d .
C4 C 0.6901(15) 0.2155(9) 0.2575(7) 0.049(3) Uani 1 1 d .
O4 O 0.5988(10) 0.2153(7) 0.3080(5) 0.064(2) Uani 1 1 d .
C5 C 1.2010(14) 0.1481(11) 0.1733(7) 0.073(4) Uani 1 1 d .
H5A H 1.1286 0.1014 0.2101 0.110 Uiso 1 1 calc R
H5B H 1.3127 0.1513 0.1848 0.110 Uiso 1 1 calc R
H5C H 1.1585 0.1019 0.1243 0.110 Uiso 1 1 calc R
C6 C 1.2060(14) 0.2882(11) 0.1743(6) 0.051(3) Uani 1 1 d .
C7 C 1.3466(13) 0.4075(12) 0.1737(6) 0.056(3) Uani 1 1 d .
H7 H 1.4569 0.4146 0.1697 0.067 Uiso 1 1 calc R
C8 C 1.2947(13) 0.5132(12) 0.1801(6) 0.054(3) Uani 1 1 d .
C9 C 1.3894(14) 0.6592(11) 0.1848(8) 0.079(4) Uani 1 1 d .
H9A H 1.3389 0.6973 0.1486 0.119 Uiso 1 1 calc R
H9B H 1.5041 0.6778 0.1745 0.119 Uiso 1 1 calc R
H9C H 1.3868 0.6977 0.2345 0.119 Uiso 1 1 calc R
C10 C 0.5440(14) 0.2473(11) 0.0161(6) 0.067(4) Uani 1 1 d .
H10A H 0.5962 0.1952 -0.0102 0.100 Uiso 1 1 calc R
H10B H 0.4797 0.2755 -0.0194 0.100 Uiso 1 1 calc R
H10C H 0.4708 0.1939 0.0507 0.100 Uiso 1 1 calc R
C11 C 0.6798(13) 0.3703(10) 0.0595(6) 0.043(3) Uani 1 1 d .
C12 C 0.7282(14) 0.5029(10) 0.0432(6) 0.050(3) Uani 1 1 d .
H12 H 0.6826 0.5349 0.0044 0.060 Uiso 1 1 calc R
C13 C 0.8545(13) 0.5756(10) 0.0952(6) 0.044(3) Uani 1 1 d .
C14 C 0.9502(15) 0.7262(9) 0.1070(7) 0.079(4) Uani 1 1 d .
H14A H 0.9241 0.7599 0.1537 0.118 Uiso 1 1 calc R
H14B H 0.9181 0.7675 0.0663 0.118 Uiso 1 1 calc R
H14C H 1.0691 0.7465 0.1084 0.118 Uiso 1 1 calc R
C15 C 0.7336(15) 0.6689(12) 0.3226(8) 0.081(4) Uani 1 1 d .
H15A H 0.6282 0.6775 0.3295 0.122 Uiso 1 1 calc R
H15B H 0.7590 0.6793 0.2711 0.122 Uiso 1 1 calc R
H15C H 0.8214 0.7368 0.3548 0.122 Uiso 1 1 calc R
C16 C 0.7214(12) 0.5311(10) 0.3422(6) 0.043(3) Uani 1 1 d .
H16 H 0.6326 0.4633 0.3082 0.051 Uiso 1 1 calc R
C17 C 0.6763(14) 0.5079(12) 0.4215(7) 0.080(4) Uani 1 1 d .
H17A H 0.7644 0.5711 0.4558 0.119 Uiso 1 1 calc R
H17B H 0.6631 0.4184 0.4310 0.119 Uiso 1 1 calc R
H17C H 0.5725 0.5194 0.4285 0.119 Uiso 1 1 calc R
C18 C 1.1732(12) 0.6938(8) 0.3576(5) 0.036(3) Uani 1 1 d .
C19 C 1.1864(13) 0.8153(10) 0.3293(6) 0.053(3) Uani 1 1 d .
H19 H 1.0992 0.8177 0.2973 0.063 Uiso 1 1 calc R
C20 C 1.3298(16) 0.9330(11) 0.3490(7) 0.068(4) Uani 1 1 d .
H20 H 1.3382 1.0133 0.3305 0.081 Uiso 1 1 calc R
C21 C 1.4570(16) 0.9272(12) 0.3958(7) 0.067(4) Uani 1 1 d .
H21 H 1.5560 1.0030 0.4060 0.080 Uiso 1 1 calc R
C22 C 1.4415(15) 0.8121(11) 0.4279(7) 0.067(4) Uani 1 1 d .
H22 H 1.5248 0.8116 0.4629 0.081 Uiso 1 1 calc R
C23 C 1.3012(12) 0.6977(10) 0.4077(6) 0.040(3) Uani 1 1 d .
H23 H 1.2926 0.6195 0.4289 0.049 Uiso 1 1 calc R
C24 C 1.0208(13) 0.3606(9) 0.3768(6) 0.037(3) Uani 1 1 d .
C25 C 0.9206(14) 0.2752(10) 0.4218(6) 0.053(3) Uani 1 1 d .
H25 H 0.8182 0.2811 0.4312 0.063 Uiso 1 1 calc R
C26 C 0.9622(16) 0.1791(11) 0.4550(7) 0.065(4) Uani 1 1 d .
H26 H 0.8930 0.1237 0.4877 0.077 Uiso 1 1 calc R
C27 C 1.1115(17) 0.1697(11) 0.4372(8) 0.073(4) Uani 1 1 d .
H27 H 1.1407 0.1043 0.4580 0.088 Uiso 1 1 calc R
C28 C 1.2168(14) 0.2488(11) 0.3918(7) 0.054(3) Uani 1 1 d .
H28 H 1.3167 0.2393 0.3815 0.065 Uiso 1 1 calc R
C29 C 1.1719(13) 0.3454(9) 0.3607(6) 0.046(3) Uani 1 1 d .
H29 H 1.2426 0.4013 0.3287 0.056 Uiso 1 1 calc R
C41 C 1.0109(11) 0.5184(9) 0.2021(5) 0.030(2) Uani 1 1 d .
H41 H 1.0799 0.6134 0.1990 0.036 Uiso 1 1 calc R

loop_
_atom_site_aniso_label
_atom_site_aniso_U_11
_atom_site_aniso_U_22
_atom_site_aniso_U_33
_atom_site_aniso_U_23
_atom_site_aniso_U_13
_atom_site_aniso_U_12
Sn1 0.0317(4) 0.0230(4) 0.0400(5) 0.0065(3) 0.0014(4) 0.0112(3)
W1 0.0433(3) 0.0277(2) 0.0506(3) 0.0010(2) 0.0029(2) 0.0181(2)
N1 0.041(5) 0.032(5) 0.049(6) 0.008(4) 0.005(4) 0.019(4)
N2 0.033(5) 0.044(5) 0.026(5) 0.011(4) -0.004(4) 0.010(4)
N3 0.044(5) 0.036(5) 0.030(5) -0.003(4) -0.007(4) 0.022(4)
N4 0.034(5) 0.032(5) 0.037(5) 0.007(4) -0.005(4) 0.013(4)
C1 0.090(10) 0.043(7) 0.101(11) 0.022(7) 0.016(8) 0.044(7)
O1 0.145(10) 0.072(6) 0.173(11) 0.065(7) 0.035(8) 0.069(7)
C2 0.044(7) 0.045(7) 0.077(10) 0.023(7) -0.007(7) 0.011(6)
O2 0.096(7) 0.098(7) 0.079(7) -0.036(6) 0.000(6) 0.039(6)
C3 0.057(8) 0.026(6) 0.086(10) 0.002(6) 0.019(7) 0.022(6)
O3 0.051(5) 0.038(5) 0.105(7) -0.002(5) 0.007(5) 0.002(4)
C4 0.065(8) 0.008(5) 0.068(9) 0.014(5) -0.019(7) 0.007(5)
O4 0.056(6) 0.038(5) 0.082(7) -0.005(4) 0.010(5) 0.001(4)
C5 0.068(8) 0.079(9) 0.095(11) -0.009(8) -0.012(8) 0.057(7)
C6 0.050(7) 0.055(7) 0.062(8) -0.003(6) 0.007(6) 0.037(6)
C7 0.031(6) 0.089(9) 0.053(8) 0.004(7) 0.006(6) 0.031(7)
C8 0.034(7) 0.064(8) 0.059(8) 0.003(6) 0.012(6) 0.012(6)
C9 0.044(8) 0.067(9) 0.111(12) 0.024(8) 0.006(8) 0.002(7)
C10 0.069(8) 0.079(9) 0.040(8) 0.012(6) -0.014(7) 0.016(7)
C11 0.054(7) 0.040(6) 0.035(7) 0.008(5) 0.004(6) 0.019(6)
C12 0.055(8) 0.052(7) 0.052(8) 0.025(6) 0.003(6) 0.027(6)
C13 0.048(7) 0.044(6) 0.045(7) 0.027(6) 0.003(6) 0.019(6)
C14 0.082(9) 0.034(6) 0.109(11) 0.030(7) -0.017(8) 0.008(7)
C15 0.087(10) 0.080(9) 0.108(12) 0.031(8) 0.012(8) 0.064(8)
C16 0.035(6) 0.046(6) 0.047(7) 0.013(5) 0.002(5) 0.015(5)
C17 0.061(9) 0.093(10) 0.098(12) 0.018(9) 0.011(8) 0.042(8)
C18 0.049(7) 0.020(5) 0.038(6) 0.003(5) 0.015(5) 0.008(5)
C19 0.042(7) 0.051(7) 0.064(8) 0.010(6) 0.006(6) 0.015(6)
C20 0.071(9) 0.035(7) 0.080(10) 0.014(6) -0.004(8) 0.001(7)
C21 0.052(8) 0.050(8) 0.071(10) -0.001(7) 0.006(7) -0.010(7)
C22 0.055(8) 0.045(8) 0.089(10) -0.001(7) -0.020(7) 0.008(7)
C23 0.037(6) 0.040(6) 0.045(7) 0.006(5) -0.001(6) 0.015(5)
C24 0.042(6) 0.019(5) 0.047(7) 0.003(5) -0.001(5) 0.010(5)
C25 0.047(7) 0.046(7) 0.067(9) 0.016(6) -0.002(6) 0.018(6)
C26 0.075(9) 0.048(7) 0.069(9) 0.032(6) 0.012(7) 0.016(7)
C27 0.082(10) 0.037(7) 0.116(13) 0.013(7) -0.011(9) 0.042(7)
C28 0.045(7) 0.046(7) 0.075(9) 0.017(6) 0.010(6) 0.019(6)
C29 0.046(7) 0.033(6) 0.063(8) 0.007(5) -0.002(6) 0.017(5)
C41 0.035(6) 0.027(5) 0.030(6) -0.001(4) 0.000(5) 0.013(5)

loop_
_atom_type_symbol
_atom_type_description
_atom_type_scat_dispersion_real
_atom_type_scat_dispersion_imag
_atom_type_scat_source
C C 0.0033 0.0016 'International Tables Vol C Tables 4.2.6.8 and 6.1.1.4'
H H 0.0000 0.0000 'International Tables Vol C Tables 4.2.6.8 and 6.1.1.4'
N N 0.0061 0.0033 'International Tables Vol C Tables 4.2.6.8 and 6.1.1.4'
O O 0.0106 0.0060 'International Tables Vol C Tables 4.2.6.8 and 6.1.1.4'
Sn Sn -0.6537 1.4246 'International Tables Vol C Tables 4.2.6.8 and 6.1.1.4'
W W -0.8490 6.8722 'International Tables Vol C Tables 4.2.6.8 and 6.1.1.4'

loop_
_geom_angle_atom_site_label_1
_geom_angle_atom_site_label_2
_geom_angle_atom_site_label_3
_geom_angle
C18 Sn1 C24 103.7(4)
C18 Sn1 C16 112.0(4)
C24 Sn1 C16 119.6(4)
C18 Sn1 C41 93.3(3)
C24 Sn1 C41 113.3(4)
C16 Sn1 C41 111.4(4)
C4 W1 C1 86.8(5)
C4 W1 C3 81.1(4)
C1 W1 C3 85.0(5)
C4 W1 C2 163.4(4)
C1 W1 C2 88.0(5)
C3 W1 C2 82.8(4)
C4 W1 N3 91.6(3)
C1 W1 N3 174.0(4)
C3 W1 N3 100.5(4)
C2 W1 N3 95.1(4)
C4 W1 N1 107.1(4)
C1 W1 N1 94.7(4)
C3 W1 N1 171.8(4)
C2 W1 N1 89.1(4)
N3 W1 N1 80.3(3)
C6 N1 N2 105.5(8)
C6 N1 W1 130.4(7)
N2 N1 W1 122.8(6)
C8 N2 N1 112.2(9)
C8 N2 C41 127.8(9)
N1 N2 C41 119.4(8)
C11 N3 N4 104.3(7)
C11 N3 W1 131.6(6)
N4 N3 W1 124.1(6)
C13 N4 N3 110.7(8)
C13 N4 C41 128.4(8)
N3 N4 C41 120.5(7)
O1 C1 W1 177.0(12)
O2 C2 W1 169.5(10)
O3 C3 W1 175.3(10)
O4 C4 W1 166.5(9)
C6 C5 H5A 109.5
C6 C5 H5B 109.5
H5A C5 H5B 109.5
C6 C5 H5C 109.5
H5A C5 H5C 109.5
H5B C5 H5C 109.5
N1 C6 C7 109.4(9)
N1 C6 C5 122.3(10)
C7 C6 C5 128.1(10)
C8 C7 C6 108.7(9)
C8 C7 H7 125.7
C6 C7 H7 125.7
N2 C8 C7 104.3(10)
N2 C8 C9 123.9(11)
C7 C8 C9 131.7(11)
C8 C9 H9A 109.5
C8 C9 H9B 109.5
H9A C9 H9B 109.5
C8 C9 H9C 109.5
H9A C9 H9C 109.5
H9B C9 H9C 109.5
C11 C10 H10A 109.5
C11 C10 H10B 109.5
H10A C10 H10B 109.5
C11 C10 H10C 109.5
H10A C10 H10C 109.5
H10B C10 H10C 109.5
N3 C11 C12 111.1(9)
N3 C11 C10 121.7(9)
C12 C11 C10 127.0(10)
C13 C12 C11 106.1(10)
C13 C12 H12 126.9
C11 C12 H12 126.9
C12 C13 N4 107.5(9)
C12 C13 C14 129.3(9)
N4 C13 C14 123.1(10)
C13 C14 H14A 109.5
C13 C14 H14B 109.5
H14A C14 H14B 109.5
C13 C14 H14C 109.5
H14A C14 H14C 109.5
H14B C14 H14C 109.5
C16 C15 H15A 109.5
C16 C15 H15B 109.5
H15A C15 H15B 109.5
C16 C15 H15C 109.5
H15A C15 H15C 109.5
H15B C15 H15C 109.5
C17 C16 C15 111.6(10)
C17 C16 Sn1 111.2(7)
C15 C16 Sn1 109.1(7)
C17 C16 H16 108.3
C15 C16 H16 108.3
Sn1 C16 H16 108.3
C16 C17 H17A 109.5
C16 C17 H17B 109.5
H17A C17 H17B 109.5
C16 C17 H17C 109.5
H17A C17 H17C 109.5
H17B C17 H17C 109.5
C23 C18 C19 117.1(9)
C23 C18 Sn1 121.9(7)
C19 C18 Sn1 120.9(8)
C20 C19 C18 120.6(10)
C20 C19 H19 119.7
C18 C19 H19 119.7
C21 C20 C19 118.8(11)
C21 C20 H20 120.6
C19 C20 H20 120.6
C20 C21 C22 121.3(11)
C20 C21 H21 119.3
C22 C21 H21 119.3
C21 C22 C23 119.0(11)
C21 C22 H22 120.5
C23 C22 H22 120.5
C18 C23 C22 122.8(10)
C18 C23 H23 118.6
C22 C23 H23 118.6
C25 C24 C29 117.2(9)
C25 C24 Sn1 124.4(8)
C29 C24 Sn1 118.4(7)
C24 C25 C26 123.3(11)
C24 C25 H25 118.4
C26 C25 H25 118.4
C27 C26 C25 116.6(11)
C27 C26 H26 121.7
C25 C26 H26 121.7
C28 C27 C26 124.0(11)
C28 C27 H27 118.0
C26 C27 H27 118.0
C27 C28 C29 117.6(11)
C27 C28 H28 121.2
C29 C28 H28 121.2
C28 C29 C24 121.3(10)
C28 C29 H29 119.4
C24 C29 H29 119.4
N2 C41 N4 110.8(7)
N2 C41 Sn1 110.9(6)
N4 C41 Sn1 123.9(6)
N2 C41 H41 102.7
N4 C41 H41 102.7
Sn1 C41 H41 102.7

loop_
_geom_bond_atom_site_label_1
_geom_bond_atom_site_label_2
_geom_bond_distance
Sn1 C18 2.151(9)
Sn1 C24 2.155(9)
Sn1 C16 2.183(10)
Sn1 C41 2.236(9)
W1 C4 1.936(14)
W1 C1 1.937(11)
W1 C3 1.978(12)
W1 C2 1.979(15)
W1 N3 2.260(8)
W1 N1 2.289(8)
N1 C6 1.328(12)
N1 N2 1.385(10)
N2 C8 1.359(12)
N2 C41 1.441(11)
N3 C11 1.334(11)
N3 N4 1.378(9)
N4 C13 1.353(11)
N4 C41 1.452(11)
C1 O1 1.173(12)
C2 O2 1.199(14)
C3 O3 1.136(11)
C4 O4 1.225(13)
C5 C6 1.501(13)
C5 H5A 0.9600
C5 H5B 0.9600
C5 H5C 0.9600
C6 C7 1.395(13)
C7 C8 1.378(15)
C7 H7 0.9300
C8 C9 1.472(14)
C9 H9A 0.9600
C9 H9B 0.9600
C9 H9C 0.9600
C10 C11 1.526(13)
C10 H10A 0.9600
C10 H10B 0.9600
C10 H10C 0.9600
C11 C12 1.390(13)
C12 C13 1.347(13)
C12 H12 0.9300
C13 C14 1.515(13)
C14 H14A 0.9600
C14 H14B 0.9600
C14 H14C 0.9600
C15 C16 1.521(13)
C15 H15A 0.9600
C15 H15B 0.9600
C15 H15C 0.9600
C16 C17 1.500(14)
C16 H16 0.9800
C17 H17A 0.9600
C17 H17B 0.9600
C17 H17C 0.9600
C18 C23 1.371(13)
C18 C19 1.408(13)
C19 C20 1.404(13)
C19 H19 0.9300
C20 C21 1.367(16)
C20 H20 0.9300
C21 C22 1.370(15)
C21 H21 0.9300
C22 C23 1.372(13)
C22 H22 0.9300
C23 H23 0.9300
C24 C25 1.344(12)
C24 C29 1.413(13)
C25 C26 1.381(14)
C25 H25 0.9300
C26 C27 1.378(17)
C26 H26 0.9300
C27 C28 1.336(14)
C27 H27 0.9300
C28 C29 1.384(13)
C28 H28 0.9300
C29 H29 0.9300
C41 H41 0.9800

loop_
_geom_torsion_atom_site_label_1
_geom_torsion_atom_site_label_2
_geom_torsion_atom_site_label_3
_geom_torsion_atom_site_label_4
_geom_torsion
C4 W1 N1 C6 130.1(9)
C1 W1 N1 C6 42.0(10)
C3 W1 N1 C6 -46(3)
C2 W1 N1 C6 -45.9(10)
N3 W1 N1 C6 -141.2(9)
C4 W1 N1 N2 -64.7(7)
C1 W1 N1 N2 -152.8(7)
C3 W1 N1 N2 120(3)
C2 W1 N1 N2 119.2(7)
N3 W1 N1 N2 23.9(7)
C6 N1 N2 C8 -1.1(11)
W1 N1 N2 C8 -169.5(7)
C6 N1 N2 C41 -172.6(8)
W1 N1 N2 C41 19.1(10)
C4 W1 N3 C11 -108.4(9)
C1 W1 N3 C11 177(4)
C3 W1 N3 C11 -27.2(10)
C2 W1 N3 C11 56.3(9)
N1 W1 N3 C11 144.5(9)
C4 W1 N3 N4 73.3(7)
C1 W1 N3 N4 -1(5)
C3 W1 N3 N4 154.5(7)
C2 W1 N3 N4 -122.0(7)
N1 W1 N3 N4 -33.8(7)
C11 N3 N4 C13 -4.3(10)
W1 N3 N4 C13 174.4(6)
C11 N3 N4 C41 -177.9(8)
W1 N3 N4 C41 0.8(11)
C4 W1 C1 O1 -9(24)
C3 W1 C1 O1 -90(24)
C2 W1 C1 O1 -173(24)
N3 W1 C1 O1 66(25)
N1 W1 C1 O1 98(24)
C4 W1 C2 O2 -19(7)
C1 W1 C2 O2 53(6)
C3 W1 C2 O2 -32(6)
N3 W1 C2 O2 -132(6)
N1 W1 C2 O2 148(6)
C4 W1 C3 O3 -95(13)
C1 W1 C3 O3 -7(13)
C2 W1 C3 O3 81(13)
N3 W1 C3 O3 175(13)
N1 W1 C3 O3 81(14)
C1 W1 C4 O4 -74(4)
C3 W1 C4 O4 11(4)
C2 W1 C4 O4 -2(5)
N3 W1 C4 O4 111(4)
N1 W1 C4 O4 -168(4)
N2 N1 C6 C7 1.3(11)
W1 N1 C6 C7 168.4(7)
N2 N1 C6 C5 176.7(9)
W1 N1 C6 C5 -16.2(16)
N1 C6 C7 C8 -1.1(13)
C5 C6 C7 C8 -176.1(12)
N1 N2 C8 C7 0.5(12)
C41 N2 C8 C7 171.0(9)
N1 N2 C8 C9 -177.2(10)
C41 N2 C8 C9 -6.6(17)
C6 C7 C8 N2 0.3(12)
C6 C7 C8 C9 177.7(12)
N4 N3 C11 C12 4.4(11)
W1 N3 C11 C12 -174.2(7)
N4 N3 C11 C10 -179.9(10)
W1 N3 C11 C10 1.6(15)
N3 C11 C12 C13 -3.0(13)
C10 C11 C12 C13 -178.4(11)
C11 C12 C13 N4 0.2(13)
C11 C12 C13 C14 -177.1(12)
N3 N4 C13 C12 2.6(12)
C41 N4 C13 C12 175.6(9)
N3 N4 C13 C14 -180.0(10)
C41 N4 C13 C14 -6.9(17)
C18 Sn1 C16 C17 -84.6(8)
C24 Sn1 C16 C17 37.1(9)
C41 Sn1 C16 C17 172.4(7)
C18 Sn1 C16 C15 39.0(9)
C24 Sn1 C16 C15 160.6(7)
C41 Sn1 C16 C15 -64.0(8)
C24 Sn1 C18 C23 -5.1(9)
C16 Sn1 C18 C23 125.2(8)
C41 Sn1 C18 C23 -120.1(8)
C24 Sn1 C18 C19 175.3(8)
C16 Sn1 C18 C19 -54.3(9)
C41 Sn1 C18 C19 60.3(9)
C23 C18 C19 C20 3.4(16)
Sn1 C18 C19 C20 -177.0(9)
C18 C19 C20 C21 0.3(18)
C19 C20 C21 C22 -5(2)
C20 C21 C22 C23 5(2)
C19 C18 C23 C22 -3.0(16)
Sn1 C18 C23 C22 177.4(9)
C21 C22 C23 C18 -1.4(18)
C18 Sn1 C24 C25 125.8(9)
C16 Sn1 C24 C25 0.2(10)
C41 Sn1 C24 C25 -134.4(8)
C18 Sn1 C24 C29 -57.5(8)
C16 Sn1 C24 C29 176.9(7)
C41 Sn1 C24 C29 42.3(8)
C29 C24 C25 C26 2.9(16)
Sn1 C24 C25 C26 179.7(9)
C24 C25 C26 C27 -2.8(18)
C25 C26 C27 C28 1(2)
C26 C27 C28 C29 -0.4(19)
C27 C28 C29 C24 0.5(17)
C25 C24 C29 C28 -1.7(15)
Sn1 C24 C29 C28 -178.6(8)
C8 N2 C41 N4 120.5(10)
N1 N2 C41 N4 -69.5(10)
C8 N2 C41 Sn1 -97.8(10)
N1 N2 C41 Sn1 72.1(8)
C13 N4 C41 N2 -114.2(10)
N3 N4 C41 N2 58.2(10)
C13 N4 C41 Sn1 110.1(10)
N3 N4 C41 Sn1 -77.5(10)
C18 Sn1 C41 N2 87.6(6)
C24 Sn1 C41 N2 -18.9(7)
C16 Sn1 C41 N2 -157.2(6)
C18 Sn1 C41 N4 -136.7(7)
C24 Sn1 C41 N4 116.8(7)
C16 Sn1 C41 N4 -21.5(8)
